data_4106206
loop_
_publ_author_name
'Christian Br\"uckner'
'Daniel C. G. G\"otz'
'Simon P. Fox'
'Claudia Ryppa'
'Jason R. McCarthy'
'Torsten Bruhn'
'Joshua Akhigbe'
'Subhadeep Banerjee'
'Pedro Daddario'
'Heather W. Daniell'
'Matthias Zeller'
'Ross W. Boyle'
'Gerhard Bringmann'

_publ_contact_author_address
;
    Department of Chemistry
    University of Connecticut
    Storrs, CT 06269-3060
;
_publ_contact_author_email c.bruckner@uconn.edu
_publ_contact_author_fax '860 486 2981'
_publ_contact_author_name 'Dr. Christian Br\"uckner'
_publ_contact_author_phone '860 486 2743'
_publ_section_title
;
 Helimeric Porphyrinoids: Stereostructure and Chiral Resolution of
 meso-Tetraarylmorpholinochlorins
;
_journal_name_full 'Journal of the American Chemical Society'
_journal_page_first 8740
_journal_page_last 8752
_journal_paper_doi 10.1021/ja202451t
_journal_volume 133
_journal_year 2011
_chemical_formula_sum 'C46 H34 N4 Ni O3'
_chemical_formula_weight 749.48
_chemical_name_systematic
; 
 ? 
;
_space_group_IT_number 2
_symmetry_cell_setting triclinic
_symmetry_space_group_name_Hall '-P 1'
_symmetry_space_group_name_H-M 'P -1'
_atom_sites_solution_hydrogens geom
_atom_sites_solution_primary direct
_atom_sites_solution_secondary difmap
_audit_creation_method SHELXL-97
_cell_angle_alpha 92.9400(10)
_cell_angle_beta 103.8560(10)
_cell_angle_gamma 112.9280(10)
_cell_formula_units_Z 2
_cell_length_a 11.2363(6)
_cell_length_b 13.2294(7)
_cell_length_c 13.4610(7)
_cell_measurement_reflns_used 6151
_cell_measurement_temperature 100(2)
_cell_measurement_theta_max 30.49
_cell_measurement_theta_min 2.21
_cell_volume 1765.71(16)
_computing_cell_refinement 'SAINT+ 6.45 (Bruker, 2003)'
_computing_data_collection 'SMART 5.630 (Bruker, 1997-2002)'
_computing_data_reduction 'SAINT+ 6.45'
_computing_molecular_graphics 'SHELXTL 6.10'
_computing_publication_material 'SHELXTL 6.10'
_computing_structure_refinement 'SHELXTL 6.10'
_computing_structure_solution 'SHELXTL 6.10 (Bruker, 2000)'
_diffrn_ambient_temperature 100(2)
_diffrn_measured_fraction_theta_full 0.996
_diffrn_measured_fraction_theta_max 0.996
_diffrn_measurement_device_type 'Bruker AXS SMART APEX CCD diffractometer'
_diffrn_measurement_method '\w scans'
_diffrn_radiation_monochromator graphite
_diffrn_radiation_source 'fine-focus sealed tube'
_diffrn_radiation_type MoK\a
_diffrn_radiation_wavelength 0.71073
_diffrn_reflns_av_R_equivalents 0.0189
_diffrn_reflns_av_sigmaI/netI 0.0293
_diffrn_reflns_limit_h_max 14
_diffrn_reflns_limit_h_min -14
_diffrn_reflns_limit_k_max 17
_diffrn_reflns_limit_k_min -17
_diffrn_reflns_limit_l_max 17
_diffrn_reflns_limit_l_min -17
_diffrn_reflns_number 18317
_diffrn_reflns_theta_full 28.29
_diffrn_reflns_theta_max 28.29
_diffrn_reflns_theta_min 1.69
_diffrn_standards_decay_% none
_diffrn_standards_number 0
_exptl_absorpt_coefficient_mu 0.600
_exptl_absorpt_correction_T_max 0.919
_exptl_absorpt_correction_T_min 0.828
_exptl_absorpt_correction_type multi-scan
_exptl_absorpt_process_details 'SADABS in SAINT+ (Bruker, 2003)'
_exptl_crystal_colour purple
_exptl_crystal_density_diffrn 1.410
_exptl_crystal_description needle
_exptl_crystal_F_000 780
_exptl_crystal_size_max 0.59
_exptl_crystal_size_mid 0.17
_exptl_crystal_size_min 0.14
_refine_diff_density_max 0.836
_refine_diff_density_min -0.406
_refine_diff_density_rms 0.088
_refine_ls_extinction_method none
_refine_ls_goodness_of_fit_ref 1.071
_refine_ls_hydrogen_treatment constr
_refine_ls_matrix_type full
_refine_ls_number_parameters 489
_refine_ls_number_reflns 8727
_refine_ls_number_restraints 0
_refine_ls_restrained_S_all 1.071
_refine_ls_R_factor_all 0.0532
_refine_ls_R_factor_gt 0.0470
_refine_ls_shift/su_max 0.001
_refine_ls_shift/su_mean 0.000
_refine_ls_structure_factor_coef Fsqd
_refine_ls_weighting_details 'calc w=1/[\s^2^(Fo^2^)+(0.0808P)^2^+0.8385P] where P=(Fo^2^+2Fc^2^)/3'
_refine_ls_weighting_scheme calc
_refine_ls_wR_factor_gt 0.1288
_refine_ls_wR_factor_ref 0.1332
_reflns_number_gt 7628
_reflns_number_total 8727
_reflns_threshold_expression I>2\s(I)
_cod_data_source_file ja202451t_si_002_2.cif
_cod_data_source_block 3aNi_(InternalCode06mz021m)
_cod_database_code 4106206

loop_
_symmetry_equiv_pos_as_xyz
'x, y, z'
'-x, -y, -z'

loop_
_atom_site_label
_atom_site_type_symbol
_atom_site_fract_x
_atom_site_fract_y
_atom_site_fract_z
_atom_site_U_iso_or_equiv
_atom_site_adp_type
_atom_site_occupancy
_atom_site_symmetry_multiplicity
_atom_site_calc_flag
_atom_site_refinement_flags
C1 C 0.4564(2) 1.13351(17) 0.80362(17) 0.0296(4) Uani 1 1 d .
H1 H 0.4906 1.1866 0.8700 0.035 Uiso 1 1 calc R
C2 C 0.3373(2) 1.03004(16) 0.80914(16) 0.0252(4) Uani 1 1 d .
C3 C 0.2979(2) 1.01891(15) 0.89815(15) 0.0226(4) Uani 1 1 d .
C4 C 0.1901(2) 0.92203(16) 0.90558(16) 0.0252(4) Uani 1 1 d .
C5 C 0.1124(2) 0.91351(18) 0.97782(17) 0.0314(4) Uani 1 1 d .
H5 H 0.1273 0.9705 1.0313 0.038 Uiso 1 1 calc R
C6 C 0.0139(2) 0.80891(18) 0.95528(17) 0.0304(4) Uani 1 1 d .
H6 H -0.0557 0.7795 0.9880 0.036 Uiso 1 1 calc R
C7 C 0.0347(2) 0.75091(16) 0.87244(15) 0.0241(4) Uani 1 1 d .
C8 C -0.02957(19) 0.63735(16) 0.83620(15) 0.0226(4) Uani 1 1 d .
C9 C 0.01750(19) 0.58586(15) 0.77060(15) 0.0222(4) Uani 1 1 d .
C10 C -0.0191(2) 0.46871(16) 0.75097(16) 0.0257(4) Uani 1 1 d .
H10 H -0.0862 0.4123 0.7729 0.031 Uiso 1 1 calc R
C11 C 0.0600(2) 0.45342(16) 0.69518(16) 0.0266(4) Uani 1 1 d .
H11 H 0.0621 0.3847 0.6737 0.032 Uiso 1 1 calc R
C12 C 0.1397(2) 0.56018(15) 0.67471(15) 0.0225(4) Uani 1 1 d .
C13 C 0.21691(19) 0.57922(16) 0.60427(14) 0.0222(4) Uani 1 1 d .
C14 C 0.2576(2) 0.67823(16) 0.56544(15) 0.0226(4) Uani 1 1 d .
C15 C 0.2972(2) 0.69338(18) 0.47162(16) 0.0283(4) Uani 1 1 d .
H15 H 0.3202 0.6443 0.4342 0.034 Uiso 1 1 calc R
C16 C 0.2956(2) 0.79046(18) 0.44653(16) 0.0292(4) Uani 1 1 d .
H16 H 0.3128 0.8206 0.3863 0.035 Uiso 1 1 calc R
C17 C 0.2630(2) 0.83951(16) 0.52794(15) 0.0242(4) Uani 1 1 d .
C18 C 0.2624(2) 0.94598(16) 0.53701(15) 0.0232(4) Uani 1 1 d .
C19 C 0.2754(2) 0.99910(16) 0.63212(16) 0.0238(4) Uani 1 1 d .
C20 C 0.2961(2) 1.11895(17) 0.64758(17) 0.0281(4) Uani 1 1 d .
H20 H 0.2919 1.1465 0.5796 0.034 Uiso 1 1 calc R
C21 C 0.3561(2) 1.11714(15) 0.98298(15) 0.0229(4) Uani 1 1 d .
C22 C 0.4731(2) 1.14168(19) 1.06045(18) 0.0335(5) Uani 1 1 d .
H22 H 0.5170 1.0928 1.0640 0.040 Uiso 1 1 calc R
C23 C 0.5275(2) 1.23787(19) 1.13363(18) 0.0358(5) Uani 1 1 d .
H23 H 0.6086 1.2544 1.1864 0.043 Uiso 1 1 calc R
C24 C 0.4653(2) 1.30874(17) 1.13028(16) 0.0292(4) Uani 1 1 d .
H24 H 0.5032 1.3742 1.1805 0.035 Uiso 1 1 calc R
C25 C 0.3475(2) 1.28500(18) 1.05397(19) 0.0330(5) Uani 1 1 d .
H25 H 0.3039 1.3339 1.0516 0.040 Uiso 1 1 calc R
C26 C 0.2926(2) 1.18932(18) 0.98030(18) 0.0302(4) Uani 1 1 d .
H26 H 0.2113 1.1731 0.9278 0.036 Uiso 1 1 calc R
C27 C -0.1468(2) 0.56586(16) 0.87073(16) 0.0242(4) Uani 1 1 d .
C28 C -0.1331(2) 0.54659(18) 0.97309(17) 0.0286(4) Uani 1 1 d .
H28 H -0.0474 0.5804 1.0229 0.034 Uiso 1 1 calc R
C29 C -0.2450(2) 0.47794(19) 1.00245(18) 0.0333(5) Uani 1 1 d .
H29 H -0.2353 0.4651 1.0721 0.040 Uiso 1 1 calc R
C30 C -0.3700(2) 0.42862(18) 0.93014(19) 0.0331(5) Uani 1 1 d .
H30 H -0.4462 0.3822 0.9503 0.040 Uiso 1 1 calc R
C31 C -0.3844(2) 0.44690(17) 0.82786(18) 0.0313(4) Uani 1 1 d .
H31 H -0.4703 0.4129 0.7782 0.038 Uiso 1 1 calc R
C32 C -0.2737(2) 0.51450(16) 0.79877(16) 0.0261(4) Uani 1 1 d .
H32 H -0.2839 0.5263 0.7288 0.031 Uiso 1 1 calc R
C33 C 0.2420(2) 0.48651(16) 0.55893(15) 0.0240(4) Uani 1 1 d .
C34 C 0.3683(2) 0.48592(18) 0.58809(17) 0.0302(4) Uani 1 1 d .
H34 H 0.4391 0.5437 0.6393 0.036 Uiso 1 1 calc R
C35 C 0.3931(2) 0.4017(2) 0.54332(19) 0.0355(5) Uani 1 1 d .
H35 H 0.4798 0.4012 0.5655 0.043 Uiso 1 1 calc R
C36 C 0.2922(3) 0.31887(19) 0.46682(17) 0.0340(5) Uani 1 1 d .
H36 H 0.3098 0.2627 0.4346 0.041 Uiso 1 1 calc R
C37 C 0.1654(3) 0.3182(2) 0.43745(19) 0.0405(6) Uani 1 1 d .
H37 H 0.0954 0.2610 0.3852 0.049 Uiso 1 1 calc R
C38 C 0.1397(3) 0.4010(2) 0.48415(18) 0.0366(5) Uani 1 1 d .
H38 H 0.0516 0.3989 0.4647 0.044 Uiso 1 1 calc R
C39 C 0.2521(2) 1.00025(16) 0.44215(15) 0.0251(4) Uani 1 1 d .
C40 C 0.3601(2) 1.04473(19) 0.4007(2) 0.0349(5) Uani 1 1 d .
H40 H 0.4441 1.0437 0.4345 0.042 Uiso 1 1 calc R
C41 C 0.3465(3) 1.0905(2) 0.3107(2) 0.0418(6) Uani 1 1 d .
H41 H 0.4209 1.1203 0.2829 0.050 Uiso 1 1 calc R
C42 C 0.2249(3) 1.0931(2) 0.26089(18) 0.0407(6) Uani 1 1 d .
H42 H 0.2159 1.1244 0.1990 0.049 Uiso 1 1 calc R
C43 C 0.1161(3) 1.0499(2) 0.30169(19) 0.0386(5) Uani 1 1 d .
H43 H 0.0325 1.0516 0.2679 0.046 Uiso 1 1 calc R
C44 C 0.1301(2) 1.00410(19) 0.39212(17) 0.0318(4) Uani 1 1 d .
H44 H 0.0559 0.9751 0.4202 0.038 Uiso 1 1 calc R
C45 C 0.6887(3) 1.1860(2) 0.8261(2) 0.0436(6) Uani 1 1 d .
H45A H 0.6904 1.2492 0.7907 0.065 Uiso 1 1 calc R
H45B H 0.7530 1.1596 0.8096 0.065 Uiso 1 1 calc R
H45C H 0.7133 1.2093 0.9012 0.065 Uiso 1 1 calc R
C46 C 0.1896(3) 1.2287(2) 0.7010(2) 0.0445(6) Uani 1 1 d .
H46A H 0.2706 1.2765 0.7563 0.067 Uiso 1 1 calc R
H46B H 0.1094 1.2222 0.7217 0.067 Uiso 1 1 calc R
H46C H 0.1896 1.2614 0.6373 0.067 Uiso 1 1 calc R
N1 N 0.14165(17) 0.82364(13) 0.84107(13) 0.0227(3) Uani 1 1 d .
N2 N 0.11414(16) 0.64108(13) 0.72313(12) 0.0207(3) Uani 1 1 d .
N3 N 0.24017(16) 0.77074(13) 0.59999(13) 0.0218(3) Uani 1 1 d .
N4 N 0.27496(17) 0.95138(13) 0.72042(13) 0.0223(3) Uani 1 1 d .
Ni1 Ni 0.19306(2) 0.796658(18) 0.721549(18) 0.01903(9) Uani 1 1 d .
O1 O 0.18842(16) 1.12098(13) 0.68296(13) 0.0331(3) Uani 1 1 d .
O2 O 0.42213(16) 1.18689(13) 0.71973(13) 0.0333(3) Uani 1 1 d .
O3 O 0.55716(17) 1.09884(14) 0.79267(14) 0.0376(4) Uani 1 1 d .

loop_
_atom_site_aniso_label
_atom_site_aniso_U_11
_atom_site_aniso_U_22
_atom_site_aniso_U_33
_atom_site_aniso_U_23
_atom_site_aniso_U_13
_atom_site_aniso_U_12
C1 0.0294(10) 0.0234(10) 0.0316(11) -0.0022(8) 0.0070(8) 0.0082(8)
C2 0.0293(10) 0.0164(8) 0.0268(10) -0.0019(7) 0.0053(8) 0.0085(8)
C3 0.0249(9) 0.0166(8) 0.0233(9) -0.0021(7) 0.0031(7) 0.0085(7)
C4 0.0289(10) 0.0197(9) 0.0235(9) -0.0020(7) 0.0059(8) 0.0081(8)
C5 0.0351(11) 0.0264(10) 0.0299(11) -0.0032(8) 0.0098(9) 0.0104(9)
C6 0.0332(11) 0.0255(10) 0.0309(11) -0.0013(8) 0.0125(9) 0.0092(9)
C7 0.0254(9) 0.0201(9) 0.0245(9) -0.0014(7) 0.0067(7) 0.0079(8)
C8 0.0235(9) 0.0193(9) 0.0222(9) 0.0016(7) 0.0042(7) 0.0075(7)
C9 0.0240(9) 0.0172(8) 0.0208(9) -0.0002(7) 0.0019(7) 0.0067(7)
C10 0.0283(10) 0.0178(9) 0.0274(10) 0.0019(7) 0.0044(8) 0.0082(8)
C11 0.0331(10) 0.0186(9) 0.0265(10) 0.0001(7) 0.0050(8) 0.0115(8)
C12 0.0268(9) 0.0180(8) 0.0205(9) -0.0014(7) 0.0013(7) 0.0106(7)
C13 0.0239(9) 0.0201(9) 0.0197(9) -0.0043(7) -0.0001(7) 0.0109(7)
C14 0.0247(9) 0.0207(9) 0.0213(9) -0.0024(7) 0.0032(7) 0.0108(7)
C15 0.0348(11) 0.0255(10) 0.0246(10) -0.0012(8) 0.0082(8) 0.0133(9)
C16 0.0379(11) 0.0260(10) 0.0236(10) 0.0018(8) 0.0098(8) 0.0129(9)
C17 0.0261(9) 0.0207(9) 0.0221(9) -0.0002(7) 0.0047(7) 0.0076(7)
C18 0.0248(9) 0.0204(9) 0.0231(9) 0.0029(7) 0.0060(7) 0.0087(7)
C19 0.0263(9) 0.0176(8) 0.0257(9) 0.0017(7) 0.0055(7) 0.0084(7)
C20 0.0340(11) 0.0199(9) 0.0285(10) 0.0009(8) 0.0066(8) 0.0108(8)
C21 0.0268(9) 0.0167(8) 0.0225(9) -0.0009(7) 0.0070(7) 0.0066(7)
C22 0.0369(12) 0.0277(10) 0.0330(11) -0.0023(9) 0.0002(9) 0.0170(9)
C23 0.0371(12) 0.0313(11) 0.0279(11) -0.0040(9) -0.0048(9) 0.0122(10)
C24 0.0352(11) 0.0201(9) 0.0241(10) -0.0040(7) 0.0078(8) 0.0041(8)
C25 0.0342(11) 0.0227(10) 0.0400(12) -0.0057(9) 0.0087(9) 0.0120(9)
C26 0.0280(10) 0.0248(10) 0.0329(11) -0.0056(8) 0.0025(8) 0.0106(8)
C27 0.0264(9) 0.0164(8) 0.0278(10) -0.0001(7) 0.0076(8) 0.0073(7)
C28 0.0298(10) 0.0267(10) 0.0285(10) 0.0051(8) 0.0064(8) 0.0119(8)
C29 0.0404(12) 0.0301(11) 0.0306(11) 0.0094(9) 0.0123(9) 0.0138(10)
C30 0.0349(11) 0.0207(9) 0.0414(12) 0.0056(9) 0.0164(10) 0.0059(9)
C31 0.0276(10) 0.0207(9) 0.0368(11) -0.0024(8) 0.0057(9) 0.0038(8)
C32 0.0301(10) 0.0194(9) 0.0239(9) -0.0005(7) 0.0052(8) 0.0072(8)
C33 0.0331(10) 0.0204(9) 0.0200(9) 0.0004(7) 0.0047(8) 0.0148(8)
C34 0.0295(10) 0.0282(10) 0.0317(11) -0.0033(8) 0.0086(8) 0.0116(9)
C35 0.0369(12) 0.0368(12) 0.0403(12) 0.0010(10) 0.0143(10) 0.0217(10)
C36 0.0531(14) 0.0292(11) 0.0287(11) 0.0032(8) 0.0131(10) 0.0257(10)
C37 0.0545(15) 0.0321(12) 0.0315(12) -0.0097(9) -0.0042(10) 0.0258(11)
C38 0.0426(13) 0.0324(11) 0.0324(11) -0.0076(9) -0.0064(10) 0.0244(10)
C39 0.0307(10) 0.0199(9) 0.0225(9) 0.0014(7) 0.0066(8) 0.0091(8)
C40 0.0341(11) 0.0320(11) 0.0436(13) 0.0124(10) 0.0159(10) 0.0154(9)
C41 0.0569(16) 0.0365(13) 0.0456(14) 0.0156(11) 0.0316(13) 0.0223(12)
C42 0.0702(18) 0.0310(11) 0.0236(10) 0.0064(9) 0.0145(11) 0.0228(12)
C43 0.0443(13) 0.0344(12) 0.0318(12) 0.0024(9) 0.0001(10) 0.0176(11)
C44 0.0326(11) 0.0303(11) 0.0305(11) 0.0025(8) 0.0065(9) 0.0126(9)
C45 0.0329(12) 0.0485(15) 0.0458(14) 0.0010(11) 0.0106(11) 0.0142(11)
C46 0.0589(16) 0.0331(12) 0.0551(16) 0.0117(11) 0.0263(13) 0.0265(12)
N1 0.0236(8) 0.0167(7) 0.0240(8) -0.0019(6) 0.0049(6) 0.0061(6)
N2 0.0239(8) 0.0174(7) 0.0190(7) -0.0010(6) 0.0027(6) 0.0091(6)
N3 0.0237(8) 0.0172(7) 0.0219(8) -0.0005(6) 0.0038(6) 0.0076(6)
N4 0.0271(8) 0.0176(7) 0.0212(8) 0.0000(6) 0.0052(6) 0.0096(6)
Ni1 0.02215(14) 0.01405(12) 0.01863(13) -0.00149(8) 0.00338(9) 0.00705(9)
O1 0.0361(8) 0.0266(8) 0.0388(9) 0.0038(6) 0.0095(7) 0.0161(7)
O2 0.0338(8) 0.0226(7) 0.0361(8) 0.0016(6) 0.0067(7) 0.0065(6)
O3 0.0313(8) 0.0338(9) 0.0464(10) -0.0014(7) 0.0108(7) 0.0132(7)

loop_
_atom_type_symbol
_atom_type_description
_atom_type_scat_dispersion_real
_atom_type_scat_dispersion_imag
_atom_type_scat_source
C C 0.0033 0.0016 'International Tables Vol C Tables 4.2.6.8 and 6.1.1.4'
H H 0.0000 0.0000 'International Tables Vol C Tables 4.2.6.8 and 6.1.1.4'
N N 0.0061 0.0033 'International Tables Vol C Tables 4.2.6.8 and 6.1.1.4'
O O 0.0106 0.0060 'International Tables Vol C Tables 4.2.6.8 and 6.1.1.4'
Ni Ni 0.3393 1.1124 'International Tables Vol C Tables 4.2.6.8 and 6.1.1.4'

loop_
_geom_angle_atom_site_label_1
_geom_angle_atom_site_label_2
_geom_angle_atom_site_label_3
_geom_angle
O3 C1 O2 110.58(18)
O3 C1 C2 106.57(17)
O2 C1 C2 112.10(18)
O3 C1 H1 109.2
O2 C1 H1 109.2
C2 C1 H1 109.2
C3 C2 N4 124.06(18)
C3 C2 C1 120.28(18)
N4 C2 C1 115.66(18)
C2 C3 C4 120.98(18)
C2 C3 C21 119.49(17)
C4 C3 C21 118.91(17)
N1 C4 C3 123.82(18)
N1 C4 C5 110.50(18)
C3 C4 C5 125.63(18)
C6 C5 C4 107.03(19)
C6 C5 H5 126.5
C4 C5 H5 126.5
C5 C6 C7 106.93(19)
C5 C6 H6 126.5
C7 C6 H6 126.5
C8 C7 N1 123.86(18)
C8 C7 C6 126.19(19)
N1 C7 C6 109.55(17)
C7 C8 C9 121.38(18)
C7 C8 C27 120.49(17)
C9 C8 C27 118.05(17)
N2 C9 C8 124.86(17)
N2 C9 C10 110.01(17)
C8 C9 C10 124.90(19)
C11 C10 C9 107.08(18)
C11 C10 H10 126.5
C9 C10 H10 126.5
C10 C11 C12 107.09(17)
C10 C11 H11 126.5
C12 C11 H11 126.5
N2 C12 C13 124.19(17)
N2 C12 C11 109.77(17)
C13 C12 C11 125.42(18)
C14 C13 C12 121.65(17)
C14 C13 C33 118.09(17)
C12 C13 C33 119.80(17)
C13 C14 N3 124.16(18)
C13 C14 C15 125.31(18)
N3 C14 C15 109.37(17)
C16 C15 C14 107.18(18)
C16 C15 H15 126.4
C14 C15 H15 126.4
C15 C16 C17 107.15(19)
C15 C16 H16 126.4
C17 C16 H16 126.4
N3 C17 C18 124.07(18)
N3 C17 C16 110.09(17)
C18 C17 C16 125.73(19)
C19 C18 C17 119.92(18)
C19 C18 C39 121.50(18)
C17 C18 C39 118.55(17)
N4 C19 C18 124.59(18)
N4 C19 C20 114.26(17)
C18 C19 C20 121.12(18)
O1 C20 O2 111.11(17)
O1 C20 C19 106.41(17)
O2 C20 C19 111.59(17)
O1 C20 H20 109.2
O2 C20 H20 109.2
C19 C20 H20 109.2
C22 C21 C26 118.81(19)
C22 C21 C3 122.63(18)
C26 C21 C3 118.49(18)
C21 C22 C23 120.3(2)
C21 C22 H22 119.9
C23 C22 H22 119.9
C24 C23 C22 120.7(2)
C24 C23 H23 119.6
C22 C23 H23 119.6
C23 C24 C25 119.83(19)
C23 C24 H24 120.1
C25 C24 H24 120.1
C24 C25 C26 119.9(2)
C24 C25 H25 120.0
C26 C25 H25 120.0
C25 C26 C21 120.4(2)
C25 C26 H26 119.8
C21 C26 H26 119.8
C32 C27 C28 118.78(19)
C32 C27 C8 119.38(18)
C28 C27 C8 121.83(18)
C29 C28 C27 120.3(2)
C29 C28 H28 119.9
C27 C28 H28 119.9
C30 C29 C28 120.0(2)
C30 C29 H29 120.0
C28 C29 H29 120.0
C29 C30 C31 120.1(2)
C29 C30 H30 120.0
C31 C30 H30 120.0
C32 C31 C30 119.9(2)
C32 C31 H31 120.1
C30 C31 H31 120.1
C31 C32 C27 121.0(2)
C31 C32 H32 119.5
C27 C32 H32 119.5
C34 C33 C38 118.72(19)
C34 C33 C13 120.72(18)
C38 C33 C13 120.53(19)
C33 C34 C35 120.8(2)
C33 C34 H34 119.6
C35 C34 H34 119.6
C36 C35 C34 120.1(2)
C36 C35 H35 119.9
C34 C35 H35 119.9
C35 C36 C37 119.6(2)
C35 C36 H36 120.2
C37 C36 H36 120.2
C36 C37 C38 120.3(2)
C36 C37 H37 119.9
C38 C37 H37 119.9
C33 C38 C37 120.4(2)
C33 C38 H38 119.8
C37 C38 H38 119.8
C40 C39 C44 118.7(2)
C40 C39 C18 121.73(19)
C44 C39 C18 119.50(19)
C41 C40 C39 120.6(2)
C41 C40 H40 119.7
C39 C40 H40 119.7
C42 C41 C40 120.3(2)
C42 C41 H41 119.8
C40 C41 H41 119.8
C41 C42 C43 119.8(2)
C41 C42 H42 120.1
C43 C42 H42 120.1
C44 C43 C42 119.7(2)
C44 C43 H43 120.1
C42 C43 H43 120.1
C43 C44 C39 120.7(2)
C43 C44 H44 119.6
C39 C44 H44 119.6
O3 C45 H45A 109.5
O3 C45 H45B 109.5
H45A C45 H45B 109.5
O3 C45 H45C 109.5
H45A C45 H45C 109.5
H45B C45 H45C 109.5
O1 C46 H46A 109.5
O1 C46 H46B 109.5
H46A C46 H46B 109.5
O1 C46 H46C 109.5
H46A C46 H46C 109.5
H46B C46 H46C 109.5
C4 N1 C7 105.87(16)
C4 N1 Ni1 126.97(14)
C7 N1 Ni1 126.66(13)
C9 N2 C12 105.92(16)
C9 N2 Ni1 126.91(13)
C12 N2 Ni1 127.15(14)
C17 N3 C14 106.08(16)
C17 N3 Ni1 126.66(13)
C14 N3 Ni1 127.25(13)
C19 N4 C2 112.01(16)
C19 N4 Ni1 124.48(13)
C2 N4 Ni1 123.47(14)
N3 Ni1 N4 89.28(7)
N3 Ni1 N1 178.29(7)
N4 Ni1 N1 90.29(7)
N3 Ni1 N2 90.24(7)
N4 Ni1 N2 178.87(7)
N1 Ni1 N2 90.22(7)
C20 O1 C46 114.74(18)
C1 O2 C20 112.59(16)
C1 O3 C45 112.99(18)

loop_
_geom_bond_atom_site_label_1
_geom_bond_atom_site_label_2
_geom_bond_distance
C1 O3 1.411(3)
C1 O2 1.417(3)
C1 C2 1.517(3)
C1 H1 1.0000
C2 C3 1.369(3)
C2 N4 1.380(2)
C3 C4 1.407(3)
C3 C21 1.499(3)
C4 N1 1.360(2)
C4 C5 1.436(3)
C5 C6 1.354(3)
C5 H5 0.9500
C6 C7 1.437(3)
C6 H6 0.9500
C7 C8 1.388(3)
C7 N1 1.390(3)
C8 C9 1.402(3)
C8 C27 1.487(3)
C9 N2 1.372(3)
C9 C10 1.432(3)
C10 C11 1.356(3)
C10 H10 0.9500
C11 C12 1.430(3)
C11 H11 0.9500
C12 N2 1.382(2)
C12 C13 1.401(3)
C13 C14 1.384(3)
C13 C33 1.494(3)
C14 N3 1.387(2)
C14 C15 1.435(3)
C15 C16 1.350(3)
C15 H15 0.9500
C16 C17 1.436(3)
C16 H16 0.9500
C17 N3 1.365(3)
C17 C18 1.410(3)
C18 C19 1.376(3)
C18 C39 1.499(3)
C19 N4 1.374(3)
C19 C20 1.506(3)
C20 O1 1.411(3)
C20 O2 1.420(3)
C20 H20 1.0000
C21 C22 1.377(3)
C21 C26 1.395(3)
C22 C23 1.393(3)
C22 H22 0.9500
C23 C24 1.367(3)
C23 H23 0.9500
C24 C25 1.377(3)
C24 H24 0.9500
C25 C26 1.391(3)
C25 H25 0.9500
C26 H26 0.9500
C27 C32 1.396(3)
C27 C28 1.397(3)
C28 C29 1.395(3)
C28 H28 0.9500
C29 C30 1.383(3)
C29 H29 0.9500
C30 C31 1.392(3)
C30 H30 0.9500
C31 C32 1.380(3)
C31 H31 0.9500
C32 H32 0.9500
C33 C34 1.382(3)
C33 C38 1.390(3)
C34 C35 1.392(3)
C34 H34 0.9500
C35 C36 1.380(3)
C35 H35 0.9500
C36 C37 1.380(4)
C36 H36 0.9500
C37 C38 1.393(3)
C37 H37 0.9500
C38 H38 0.9500
C39 C40 1.390(3)
C39 C44 1.397(3)
C40 C41 1.385(3)
C40 H40 0.9500
C41 C42 1.385(4)
C41 H41 0.9500
C42 C43 1.390(4)
C42 H42 0.9500
C43 C44 1.390(3)
C43 H43 0.9500
C44 H44 0.9500
C45 O3 1.420(3)
C45 H45A 0.9800
C45 H45B 0.9800
C45 H45C 0.9800
C46 O1 1.428(3)
C46 H46A 0.9800
C46 H46B 0.9800
C46 H46C 0.9800
N1 Ni1 1.8965(17)
N2 Ni1 1.9011(16)
N3 Ni1 1.8905(16)
N4 Ni1 1.8918(16)

loop_
_geom_torsion_atom_site_label_1
_geom_torsion_atom_site_label_2
_geom_torsion_atom_site_label_3
_geom_torsion_atom_site_label_4
_geom_torsion
O3 C1 C2 C3 114.4(2)
O2 C1 C2 C3 -124.5(2)
O3 C1 C2 N4 -65.5(2)
O2 C1 C2 N4 55.6(2)
N4 C2 C3 C4 1.8(3)
C1 C2 C3 C4 -178.08(19)
N4 C2 C3 C21 -169.11(18)
C1 C2 C3 C21 11.1(3)
C2 C3 C4 N1 18.3(3)
C21 C3 C4 N1 -170.76(19)
C2 C3 C4 C5 -158.8(2)
C21 C3 C4 C5 12.1(3)
N1 C4 C5 C6 -1.1(3)
C3 C4 C5 C6 176.3(2)
C4 C5 C6 C7 2.8(3)
C5 C6 C7 C8 169.2(2)
C5 C6 C7 N1 -3.7(3)
N1 C7 C8 C9 5.6(3)
C6 C7 C8 C9 -166.4(2)
N1 C7 C8 C27 -177.66(18)
C6 C7 C8 C27 10.4(3)
C7 C8 C9 N2 -10.8(3)
C27 C8 C9 N2 172.37(18)
C7 C8 C9 C10 163.2(2)
C27 C8 C9 C10 -13.6(3)
N2 C9 C10 C11 2.6(2)
C8 C9 C10 C11 -172.10(19)
C9 C10 C11 C12 -3.5(2)
C10 C11 C12 N2 3.3(2)
C10 C11 C12 C13 -167.92(19)
N2 C12 C13 C14 -9.9(3)
C11 C12 C13 C14 160.1(2)
N2 C12 C13 C33 178.02(17)
C11 C12 C13 C33 -11.9(3)
C12 C13 C14 N3 7.5(3)
C33 C13 C14 N3 179.74(17)
C12 C13 C14 C15 -158.8(2)
C33 C13 C14 C15 13.4(3)
C13 C14 C15 C16 164.4(2)
N3 C14 C15 C16 -3.6(2)
C14 C15 C16 C17 3.4(2)
C15 C16 C17 N3 -2.2(3)
C15 C16 C17 C18 174.1(2)
N3 C17 C18 C19 18.1(3)
C16 C17 C18 C19 -157.7(2)
N3 C17 C18 C39 -163.95(19)
C16 C17 C18 C39 20.2(3)
C17 C18 C19 N4 -7.4(3)
C39 C18 C19 N4 174.77(19)
C17 C18 C19 C20 170.68(19)
C39 C18 C19 C20 -7.2(3)
N4 C19 C20 O1 -60.3(2)
C18 C19 C20 O1 121.5(2)
N4 C19 C20 O2 61.1(2)
C18 C19 C20 O2 -117.1(2)
C2 C3 C21 C22 -88.8(3)
C4 C3 C21 C22 100.1(3)
C2 C3 C21 C26 88.0(3)
C4 C3 C21 C26 -83.0(3)
C26 C21 C22 C23 -0.9(3)
C3 C21 C22 C23 175.9(2)
C21 C22 C23 C24 0.5(4)
C22 C23 C24 C25 0.1(4)
C23 C24 C25 C26 -0.3(4)
C24 C25 C26 C21 -0.1(4)
C22 C21 C26 C25 0.7(3)
C3 C21 C26 C25 -176.2(2)
C7 C8 C27 C32 113.9(2)
C9 C8 C27 C32 -69.2(2)
C7 C8 C27 C28 -67.4(3)
C9 C8 C27 C28 109.4(2)
C32 C27 C28 C29 -0.5(3)
C8 C27 C28 C29 -179.21(19)
C27 C28 C29 C30 0.0(3)
C28 C29 C30 C31 0.3(3)
C29 C30 C31 C32 -0.1(3)
C30 C31 C32 C27 -0.4(3)
C28 C27 C32 C31 0.7(3)
C8 C27 C32 C31 179.45(19)
C14 C13 C33 C34 78.9(3)
C12 C13 C33 C34 -108.7(2)
C14 C13 C33 C38 -99.1(3)
C12 C13 C33 C38 73.3(3)
C38 C33 C34 C35 0.3(3)
C13 C33 C34 C35 -177.7(2)
C33 C34 C35 C36 1.7(4)
C34 C35 C36 C37 -2.1(4)
C35 C36 C37 C38 0.5(4)
C34 C33 C38 C37 -1.9(4)
C13 C33 C38 C37 176.1(2)
C36 C37 C38 C33 1.5(4)
C19 C18 C39 C40 104.0(3)
C17 C18 C39 C40 -73.9(3)
C19 C18 C39 C44 -77.7(3)
C17 C18 C39 C44 104.4(2)
C44 C39 C40 C41 -0.9(3)
C18 C39 C40 C41 177.4(2)
C39 C40 C41 C42 0.3(4)
C40 C41 C42 C43 0.2(4)
C41 C42 C43 C44 -0.1(4)
C42 C43 C44 C39 -0.5(3)
C40 C39 C44 C43 1.0(3)
C18 C39 C44 C43 -177.4(2)
C3 C4 N1 C7 -178.6(2)
C5 C4 N1 C7 -1.1(2)
C3 C4 N1 Ni1 -6.3(3)
C5 C4 N1 Ni1 171.17(15)
C8 C7 N1 C4 -170.2(2)
C6 C7 N1 C4 2.9(2)
C8 C7 N1 Ni1 17.5(3)
C6 C7 N1 Ni1 -169.42(15)
C8 C9 N2 C12 174.18(18)
C10 C9 N2 C12 -0.6(2)
C8 C9 N2 Ni1 -7.3(3)
C10 C9 N2 Ni1 177.99(13)
C13 C12 N2 C9 169.74(18)
C11 C12 N2 C9 -1.6(2)
C13 C12 N2 Ni1 -8.8(3)
C11 C12 N2 Ni1 179.81(13)
C18 C17 N3 C14 -176.46(19)
C16 C17 N3 C14 -0.1(2)
C18 C17 N3 Ni1 3.9(3)
C16 C17 N3 Ni1 -179.68(14)
C13 C14 N3 C17 -165.98(19)
C15 C14 N3 C17 2.2(2)
C13 C14 N3 Ni1 13.6(3)
C15 C14 N3 Ni1 -178.18(14)
C18 C19 N4 C2 157.7(2)
C20 C19 N4 C2 -20.5(2)
C18 C19 N4 Ni1 -24.6(3)
C20 C19 N4 Ni1 157.24(14)
C3 C2 N4 C19 145.5(2)
C1 C2 N4 C19 -34.7(2)
C3 C2 N4 Ni1 -32.3(3)
C1 C2 N4 Ni1 147.55(15)
C17 N3 Ni1 N4 -24.78(17)
C14 N3 Ni1 N4 155.72(17)
C17 N3 Ni1 N2 156.25(17)
C14 N3 Ni1 N2 -23.26(17)
C19 N4 Ni1 N3 34.37(16)
C2 N4 Ni1 N3 -148.16(17)
C19 N4 Ni1 N1 -143.97(17)
C2 N4 Ni1 N1 33.49(17)
C4 N1 Ni1 N4 -15.66(18)
C7 N1 Ni1 N4 155.10(17)
C4 N1 Ni1 N2 163.34(18)
C7 N1 Ni1 N2 -25.91(17)
C9 N2 Ni1 N3 -157.33(16)
C12 N2 Ni1 N3 20.93(16)
C9 N2 Ni1 N1 21.02(16)
C12 N2 Ni1 N1 -160.72(16)
O2 C20 O1 C46 59.1(2)
C19 C20 O1 C46 -179.23(19)
O3 C1 O2 C20 105.1(2)
C2 C1 O2 C20 -13.7(2)
O1 C20 O2 C1 80.3(2)
C19 C20 O2 C1 -38.3(2)
O2 C1 O3 C45 81.0(2)
C2 C1 O3 C45 -156.9(2)
